data_4513443
loop_
_publ_author_name
'Luo, Ching-Zong'
'Gandeepan, Parthasarathy'
'Wu, Yun-Ching'
'Tsai, Chia-Hung'
'Cheng, Chien-Hong'

_publ_section_title
;
 Cooperative C(sp3)--H and C(sp2)--H Activation of 2-Ethylpyridines by
 Copper and Rhodium: A Route toward Quinolizinium Salts
;
_journal_issue 8
_journal_name_full 'ACS Catalysis'
_journal_page_first 4837
_journal_paper_doi 10.1021/acscatal.5b01244
_journal_volume 5
_journal_year 2015
_chemical_formula_sum 'C21 H16 F6 N Sb'
_chemical_formula_weight 518.10
_chemical_name_systematic
; 
 ? 
;
_space_group_IT_number 15
_symmetry_cell_setting monoclinic
_symmetry_space_group_name_Hall '-C 2yc'
_symmetry_space_group_name_H-M 'C 1 2/c 1'
_atom_sites_solution_hydrogens geom
_atom_sites_solution_primary direct
_atom_sites_solution_secondary difmap
_audit_creation_method SHELXL-97
_cell_angle_alpha 90.00
_cell_angle_beta 91.371(2)
_cell_angle_gamma 90.00
_cell_formula_units_Z 8
_cell_length_a 13.0833(12)
_cell_length_b 9.1095(8)
_cell_length_c 33.015(3)
_cell_measurement_reflns_used 7630
_cell_measurement_temperature 100(2)
_cell_measurement_theta_max 26.3414
_cell_measurement_theta_min 2.7248
_cell_volume 3933.7(6)
_computing_cell_refinement 'SAINT V7.68A (Bruker AXS, 2009)'
_computing_data_collection 'APEX2 (Bruker AXS, 2010)'
_computing_data_reduction 'SAINT V7.68A (Bruker AXS, 2009)'
_computing_molecular_graphics 'SHELXTL (Sheldrick, 2008)'
_computing_publication_material SHELXTL
_computing_structure_refinement 'SHELXL-97 (Sheldrick, 2008)'
_computing_structure_solution 'SHELXS-97 (Sheldrick, 2008)'
_diffrn_ambient_temperature 100(2)
_diffrn_detector_area_resol_mean 8.3333
_diffrn_measured_fraction_theta_full 0.997
_diffrn_measured_fraction_theta_max 0.997
_diffrn_measurement_device_type 'Bruker APEX-II CCD'
_diffrn_measurement_method '\f and \w scans'
_diffrn_radiation_monochromator graphite
_diffrn_radiation_source 'fine-focus sealed tube'
_diffrn_radiation_type MoK\a
_diffrn_radiation_wavelength 0.71073
_diffrn_reflns_av_R_equivalents 0.0230
_diffrn_reflns_av_sigmaI/netI 0.0200
_diffrn_reflns_limit_h_max 16
_diffrn_reflns_limit_h_min -16
_diffrn_reflns_limit_k_max 11
_diffrn_reflns_limit_k_min -11
_diffrn_reflns_limit_l_max 41
_diffrn_reflns_limit_l_min -35
_diffrn_reflns_number 15975
_diffrn_reflns_theta_full 26.35
_diffrn_reflns_theta_max 26.35
_diffrn_reflns_theta_min 1.23
_exptl_absorpt_coefficient_mu 1.464
_exptl_absorpt_correction_T_max 0.9486
_exptl_absorpt_correction_T_min 0.8699
_exptl_absorpt_correction_type multi-scan
_exptl_absorpt_process_details 'SADABS V2008/1 (Bruker AXS)'
_exptl_crystal_colour Colorless
_exptl_crystal_density_diffrn 1.750
_exptl_crystal_density_meas ?
_exptl_crystal_density_method 'not measured'
_exptl_crystal_description Tabullar
_exptl_crystal_F_000 2032
_exptl_crystal_size_max 0.18
_exptl_crystal_size_mid 0.18
_exptl_crystal_size_min 0.04
_refine_diff_density_max 1.370
_refine_diff_density_min -0.696
_refine_diff_density_rms 0.112
_refine_ls_extinction_method none
_refine_ls_goodness_of_fit_ref 1.202
_refine_ls_hydrogen_treatment constr
_refine_ls_matrix_type full
_refine_ls_number_parameters 262
_refine_ls_number_reflns 3993
_refine_ls_number_restraints 0
_refine_ls_restrained_S_all 1.202
_refine_ls_R_factor_all 0.0300
_refine_ls_R_factor_gt 0.0257
_refine_ls_shift/su_max 0.001
_refine_ls_shift/su_mean 0.000
_refine_ls_structure_factor_coef Fsqd
_refine_ls_weighting_details 'calc w=1/[\s^2^(Fo^2^)+(0.0412P)^2^+5.1536P] where P=(Fo^2^+2Fc^2^)/3'
_refine_ls_weighting_scheme calc
_refine_ls_wR_factor_gt 0.0674
_refine_ls_wR_factor_ref 0.0788
_reflns_number_gt 3654
_reflns_number_total 3993
_reflns_threshold_expression >2sigma(I)
_cod_data_source_file cs5b01244_si_004.cif
_cod_data_source_block mo_130922lt_0m
_cod_depositor_comments
;
The following automatic conversions were performed:

'_exptl_crystal_density_meas' value 'not measured' was changed to '?'
- the value is perceived as not measured.

Automatic conversion script
Id: cif_fix_values 3271 2015-04-21 07:52:19Z andrius 

 Adding full bibliography for 4513441--4513443.cif.
;
_cod_database_code 4513443

loop_
_symmetry_equiv_pos_as_xyz
'x, y, z'
'-x, y, -z+1/2'
'x+1/2, y+1/2, z'
'-x+1/2, y+1/2, -z+1/2'
'-x, -y, -z'
'x, -y, z-1/2'
'-x+1/2, -y+1/2, -z'
'x+1/2, -y+1/2, z-1/2'

loop_
_atom_site_label
_atom_site_type_symbol
_atom_site_fract_x
_atom_site_fract_y
_atom_site_fract_z
_atom_site_U_iso_or_equiv
_atom_site_adp_type
_atom_site_occupancy
_atom_site_symmetry_multiplicity
_atom_site_calc_flag
_atom_site_refinement_flags
Sb1 Sb 0.325517(13) 0.118100(19) 0.408476(6) 0.02088(8) Uani 1 1 d .
F1 F 0.25406(15) -0.0612(2) 0.40581(6) 0.0356(4) Uani 1 1 d .
F2 F 0.39936(13) 0.2952(2) 0.41240(6) 0.0343(4) Uani 1 1 d .
F3 F 0.34198(19) 0.1154(2) 0.35223(6) 0.0453(5) Uani 1 1 d .
F4 F 0.3089(2) 0.1213(2) 0.46457(6) 0.0513(6) Uani 1 1 d .
F5 F 0.44700(15) 0.0138(2) 0.41586(8) 0.0540(6) Uani 1 1 d .
F6 F 0.20366(14) 0.2219(2) 0.40193(7) 0.0448(5) Uani 1 1 d .
N1 N 0.38908(18) 0.6342(2) 0.42868(7) 0.0183(5) Uani 1 1 d .
C1 C 0.1570(3) 0.5908(4) 0.25428(10) 0.0355(8) Uani 1 1 d .
H1 H 0.1351 0.5972 0.2267 0.043 Uiso 1 1 calc R
C2 C 0.1128(3) 0.6802(4) 0.28322(11) 0.0366(8) Uani 1 1 d .
H2 H 0.0601 0.7469 0.2755 0.044 Uiso 1 1 calc R
C3 C 0.1458(2) 0.6719(3) 0.32314(10) 0.0290(7) Uani 1 1 d .
H3 H 0.1141 0.7310 0.3429 0.035 Uiso 1 1 calc R
C4 C 0.2249(2) 0.5779(3) 0.33482(9) 0.0217(6) Uani 1 1 d .
C5 C 0.2610(2) 0.5812(3) 0.37768(8) 0.0186(5) Uani 1 1 d .
C6 C 0.3596(2) 0.6184(3) 0.38801(8) 0.0181(5) Uani 1 1 d .
C7 C 0.4388(2) 0.6455(3) 0.35716(8) 0.0174(5) Uani 1 1 d .
C8 C 0.4354(2) 0.7733(3) 0.33415(8) 0.0211(6) Uani 1 1 d .
H8 H 0.3838 0.8446 0.3385 0.025 Uiso 1 1 calc R
C9 C 0.5076(2) 0.7959(3) 0.30485(9) 0.0268(6) Uani 1 1 d .
H9 H 0.5060 0.8838 0.2894 0.032 Uiso 1 1 calc R
C10 C 0.5822(2) 0.6918(3) 0.29789(9) 0.0254(6) Uani 1 1 d .
H10 H 0.6305 0.7072 0.2773 0.030 Uiso 1 1 calc R
C11 C 0.4485(3) 0.6732(3) 0.50966(9) 0.0292(7) Uani 1 1 d .
H11 H 0.4692 0.6863 0.5372 0.035 Uiso 1 1 calc R
C12 C 0.3533(3) 0.6237(3) 0.49991(9) 0.0261(6) Uani 1 1 d .
H12 H 0.3076 0.6021 0.5210 0.031 Uiso 1 1 calc R
C13 C 0.3205(2) 0.6036(3) 0.45927(9) 0.0212(6) Uani 1 1 d .
C14 C 0.4865(2) 0.6841(3) 0.43910(9) 0.0216(6) Uani 1 1 d .
H14 H 0.5334 0.7043 0.4183 0.026 Uiso 1 1 calc R
C15 C 0.5161(2) 0.7048(3) 0.47829(9) 0.0263(6) Uani 1 1 d .
H15 H 0.5828 0.7407 0.4846 0.032 Uiso 1 1 calc R
C16 C 0.5862(2) 0.5657(3) 0.32098(9) 0.0255(6) Uani 1 1 d .
H16 H 0.6382 0.4950 0.3166 0.031 Uiso 1 1 calc R
C17 C 0.5144(2) 0.5418(3) 0.35068(9) 0.0235(6) Uani 1 1 d .
H17 H 0.5172 0.4547 0.3665 0.028 Uiso 1 1 calc R
C18 C 0.2326(2) 0.4929(4) 0.26583(10) 0.0338(7) Uani 1 1 d .
H18 H 0.2609 0.4295 0.2462 0.041 Uiso 1 1 calc R
C19 C 0.2679(2) 0.4860(3) 0.30583(9) 0.0267(6) Uani 1 1 d .
H19 H 0.3208 0.4194 0.3134 0.032 Uiso 1 1 calc R
C20 C 0.1905(2) 0.5512(3) 0.40877(9) 0.0222(6) Uani 1 1 d .
H20 H 0.1220 0.5251 0.4019 0.027 Uiso 1 1 calc R
C21 C 0.2208(2) 0.5599(3) 0.44821(9) 0.0236(6) Uani 1 1 d .
H21 H 0.1739 0.5361 0.4687 0.028 Uiso 1 1 calc R

loop_
_atom_site_aniso_label
_atom_site_aniso_U_11
_atom_site_aniso_U_22
_atom_site_aniso_U_33
_atom_site_aniso_U_23
_atom_site_aniso_U_13
_atom_site_aniso_U_12
Sb1 0.01793(12) 0.01964(12) 0.02526(12) 0.00272(7) 0.00477(7) 0.00042(7)
F1 0.0427(11) 0.0227(9) 0.0415(11) -0.0025(8) 0.0068(9) -0.0080(8)
F2 0.0264(9) 0.0278(10) 0.0484(12) 0.0124(8) -0.0061(8) -0.0090(7)
F3 0.0663(15) 0.0450(13) 0.0251(10) 0.0031(8) 0.0140(10) 0.0018(10)
F4 0.0701(16) 0.0605(15) 0.0233(10) -0.0011(9) 0.0038(10) -0.0342(12)
F5 0.0278(10) 0.0438(12) 0.0903(19) 0.0245(12) -0.0021(11) 0.0119(9)
F6 0.0228(9) 0.0344(11) 0.0770(16) -0.0155(10) -0.0011(9) 0.0054(8)
N1 0.0207(11) 0.0142(11) 0.0201(12) 0.0011(9) 0.0038(9) 0.0029(9)
C1 0.0445(19) 0.0372(18) 0.0243(16) 0.0031(13) -0.0074(14) -0.0205(16)
C2 0.0387(18) 0.0311(17) 0.039(2) 0.0009(14) -0.0154(15) -0.0036(15)
C3 0.0294(15) 0.0261(15) 0.0310(17) -0.0047(12) -0.0060(12) -0.0004(13)
C4 0.0191(13) 0.0209(13) 0.0251(15) -0.0007(11) 0.0023(11) -0.0064(11)
C5 0.0202(13) 0.0120(12) 0.0236(14) 0.0004(10) 0.0038(11) 0.0018(10)
C6 0.0217(13) 0.0126(12) 0.0200(14) 0.0003(10) 0.0030(11) 0.0033(10)
C7 0.0172(12) 0.0176(12) 0.0174(13) -0.0004(10) 0.0018(10) -0.0025(10)
C8 0.0246(14) 0.0179(13) 0.0208(14) 0.0004(11) 0.0019(11) 0.0023(11)
C9 0.0344(16) 0.0218(14) 0.0246(15) 0.0047(12) 0.0060(12) -0.0012(12)
C10 0.0266(14) 0.0267(15) 0.0233(15) -0.0002(12) 0.0093(11) -0.0057(12)
C11 0.0435(18) 0.0235(15) 0.0203(15) -0.0007(11) -0.0039(13) 0.0065(13)
C12 0.0378(17) 0.0211(15) 0.0198(15) 0.0019(11) 0.0059(12) 0.0083(12)
C13 0.0271(14) 0.0136(13) 0.0231(15) 0.0014(10) 0.0072(11) 0.0053(11)
C14 0.0240(14) 0.0169(13) 0.0239(15) 0.0014(11) 0.0002(11) 0.0001(11)
C15 0.0293(15) 0.0221(15) 0.0275(16) -0.0003(12) -0.0039(12) 0.0024(12)
C16 0.0219(14) 0.0245(14) 0.0304(16) 0.0006(12) 0.0080(12) 0.0026(12)
C17 0.0258(14) 0.0189(14) 0.0260(15) 0.0052(11) 0.0054(11) 0.0006(11)
C18 0.0345(17) 0.0394(18) 0.0279(17) -0.0085(14) 0.0101(13) -0.0157(15)
C19 0.0231(14) 0.0288(16) 0.0286(16) -0.0046(12) 0.0057(12) -0.0069(12)
C20 0.0192(13) 0.0188(14) 0.0290(16) -0.0002(11) 0.0071(11) 0.0006(11)
C21 0.0260(14) 0.0188(14) 0.0265(15) 0.0017(11) 0.0116(12) 0.0016(11)

loop_
_atom_type_symbol
_atom_type_description
_atom_type_scat_dispersion_real
_atom_type_scat_dispersion_imag
_atom_type_scat_source
C C 0.0033 0.0016 'International Tables Vol C Tables 4.2.6.8 and 6.1.1.4'
H H 0.0000 0.0000 'International Tables Vol C Tables 4.2.6.8 and 6.1.1.4'
N N 0.0061 0.0033 'International Tables Vol C Tables 4.2.6.8 and 6.1.1.4'
F F 0.0171 0.0103 'International Tables Vol C Tables 4.2.6.8 and 6.1.1.4'
Sb Sb -0.5866 1.5461 'International Tables Vol C Tables 4.2.6.8 and 6.1.1.4'

loop_
_geom_angle_atom_site_label_1
_geom_angle_atom_site_label_2
_geom_angle_atom_site_label_3
_geom_angle
F6 Sb1 F5 179.12(11)
F6 Sb1 F4 89.29(11)
F5 Sb1 F4 89.84(12)
F6 Sb1 F3 90.58(10)
F5 Sb1 F3 90.29(11)
F4 Sb1 F3 179.86(11)
F6 Sb1 F1 90.71(9)
F5 Sb1 F1 89.13(9)
F4 Sb1 F1 89.45(9)
F3 Sb1 F1 90.63(9)
F6 Sb1 F2 90.52(8)
F5 Sb1 F2 89.63(9)
F4 Sb1 F2 89.44(9)
F3 Sb1 F2 90.49(9)
F1 Sb1 F2 178.33(8)
C14 N1 C6 120.2(2)
C14 N1 C13 119.3(2)
C6 N1 C13 120.5(2)
C18 C1 C2 119.7(3)
C18 C1 H1 120.2
C2 C1 H1 120.2
C3 C2 C1 119.9(3)
C3 C2 H2 120.0
C1 C2 H2 120.0
C2 C3 C4 120.8(3)
C2 C3 H3 119.6
C4 C3 H3 119.6
C3 C4 C19 119.1(3)
C3 C4 C5 118.0(3)
C19 C4 C5 122.8(3)
C6 C5 C20 119.4(3)
C6 C5 C4 121.3(2)
C20 C5 C4 119.2(3)
C5 C6 N1 120.1(2)
C5 C6 C7 122.5(3)
N1 C6 C7 117.4(2)
C17 C7 C8 119.9(2)
C17 C7 C6 120.1(2)
C8 C7 C6 119.9(2)
C9 C8 C7 119.5(3)
C9 C8 H8 120.2
C7 C8 H8 120.2
C8 C9 C10 120.7(3)
C8 C9 H9 119.7
C10 C9 H9 119.7
C16 C10 C9 119.8(3)
C16 C10 H10 120.1
C9 C10 H10 120.1
C12 C11 C15 118.9(3)
C12 C11 H11 120.6
C15 C11 H11 120.6
C11 C12 C13 121.8(3)
C11 C12 H12 119.1
C13 C12 H12 119.1
N1 C13 C21 118.6(3)
N1 C13 C12 118.4(3)
C21 C13 C12 123.0(3)
C15 C14 N1 121.5(3)
C15 C14 H14 119.3
N1 C14 H14 119.3
C14 C15 C11 120.2(3)
C14 C15 H15 119.9
C11 C15 H15 119.9
C10 C16 C17 120.2(3)
C10 C16 H16 119.9
C17 C16 H16 119.9
C7 C17 C16 119.9(3)
C7 C17 H17 120.1
C16 C17 H17 120.1
C1 C18 C19 120.8(3)
C1 C18 H18 119.6
C19 C18 H18 119.6
C18 C19 C4 119.6(3)
C18 C19 H19 120.2
C4 C19 H19 120.2
C21 C20 C5 120.2(3)
C21 C20 H20 119.9
C5 C20 H20 119.9
C20 C21 C13 121.0(3)
C20 C21 H21 119.5
C13 C21 H21 119.5

loop_
_geom_bond_atom_site_label_1
_geom_bond_atom_site_label_2
_geom_bond_distance
Sb1 F6 1.8619(18)
Sb1 F5 1.8628(19)
Sb1 F4 1.870(2)
Sb1 F3 1.875(2)
Sb1 F1 1.8829(18)
Sb1 F2 1.8835(17)
N1 C14 1.389(4)
N1 C6 1.395(4)
N1 C13 1.395(3)
C1 C18 1.379(5)
C1 C2 1.391(5)
C1 H1 0.9500
C2 C3 1.379(5)
C2 H2 0.9500
C3 C4 1.391(4)
C3 H3 0.9500
C4 C19 1.399(4)
C4 C5 1.481(4)
C5 C6 1.369(4)
C5 C20 1.422(4)
C6 C7 1.491(4)
C7 C17 1.389(4)
C7 C8 1.390(4)
C8 C9 1.384(4)
C8 H8 0.9500
C9 C10 1.384(4)
C9 H9 0.9500
C10 C16 1.379(4)
C10 H10 0.9500
C11 C12 1.355(5)
C11 C15 1.408(4)
C11 H11 0.9500
C12 C13 1.411(4)
C12 H12 0.9500
C13 C21 1.402(4)
C14 C15 1.355(4)
C14 H14 0.9500
C15 H15 0.9500
C16 C17 1.391(4)
C16 H16 0.9500
C17 H17 0.9500
C18 C19 1.390(4)
C18 H18 0.9500
C19 H19 0.9500
C20 C21 1.355(4)
C20 H20 0.9500
C21 H21 0.9500
